data_2241398
loop_
_publ_author_name
'Adam, Farook'
'Samshuddin, Seranthimata'
'Ameram, Nadiah'
Subramaya
'Samartha, Laxminarayana'

_publ_section_title
;
 Crystal structure of
 5-[4-(dimethylamino)phenyl]-3-(4-methylphenyl)-4,5-dihydro-1<i>H</i>-pyrazole-1-carbaldehyde
;
_journal_issue 12
_journal_name_full 'Acta Crystallographica Section E'
_journal_page_first o1031
_journal_page_last o1032
_journal_paper_doi 10.1107/S2056989015023294
_journal_volume 71
_journal_year 2015
_chemical_formula_iupac 'C19 H21 N3 O'
_chemical_formula_moiety 'C19 H21 N3 O'
_chemical_formula_sum 'C19 H21 N3 O'
_chemical_formula_weight 307.39
_chemical_name_systematic 5-[4-(Dimethylamino)phenyl]-3-(4-methylphenyl)-4,5-dihydro-1<i>H</i>-pyrazole-1-carbaldehyde
_space_group_crystal_system monoclinic
_space_group_IT_number 15
_space_group_name_Hall '-C 2yc'
_space_group_name_H-M_alt 'C 1 2/c 1'
_symmetry_space_group_name_Hall '-C 2yc'
_symmetry_space_group_name_H-M 'C 1 2/c 1'
_atom_sites_solution_hydrogens geom
_audit_creation_method SHELXL-2014/7
_cell_angle_alpha 90
_cell_angle_beta 106.3069(9)
_cell_angle_gamma 90
_cell_formula_units_Z 8
_cell_length_a 21.9524(15)
_cell_length_b 6.2511(4)
_cell_length_c 24.1521(16)
_cell_measurement_reflns_used 9179
_cell_measurement_temperature 100.0(10)
_cell_measurement_theta_max 30.28
_cell_measurement_theta_min 2.96
_cell_volume 3181.0(4)
_computing_cell_refinement
;
SAINT (Bruker, 2014)
;
_computing_data_collection
;
APEX2 (Bruker, 2014)
;
_computing_data_reduction
;
SAINT (Bruker, 2014)
;
_computing_molecular_graphics
;
SHELXTL (Sheldrick, 2008)
;
_computing_publication_material
;
PLATON (Spek, 2009)
;
_computing_structure_refinement
;
SHELXL2014 (Sheldrick, 2015)
;
_computing_structure_solution
;
SHELXS2013 (Sheldrick, 2008)
;
_diffrn_ambient_temperature 100.0(10)
_diffrn_measured_fraction_theta_full 1.000
_diffrn_measured_fraction_theta_max 0.994
_diffrn_measurement_device_type 'Bruker APEX DUO CCD area-detector'
_diffrn_measurement_method '\f and \w scans'
_diffrn_radiation_monochromator graphite
_diffrn_radiation_source 'fine-focus sealed tube'
_diffrn_radiation_type MoK\a
_diffrn_radiation_wavelength 0.71073
_diffrn_reflns_av_R_equivalents 0.0275
_diffrn_reflns_limit_h_max 29
_diffrn_reflns_limit_h_min -30
_diffrn_reflns_limit_k_max 8
_diffrn_reflns_limit_k_min -8
_diffrn_reflns_limit_l_max 34
_diffrn_reflns_limit_l_min -34
_diffrn_reflns_number 27492
_diffrn_reflns_theta_full 25.242
_diffrn_reflns_theta_max 30.323
_diffrn_reflns_theta_min 1.757
_exptl_absorpt_coefficient_mu 0.081
_exptl_absorpt_correction_T_max 0.9620
_exptl_absorpt_correction_T_min 0.9211
_exptl_absorpt_correction_type multi-scan
_exptl_absorpt_process_details
;
(<i>SADABS</i>; Sheldrick, 1996)
;
_exptl_crystal_colour colourless
_exptl_crystal_density_diffrn 1.284
_exptl_crystal_description block
_exptl_crystal_F_000 1312
_exptl_crystal_size_max 0.446
_exptl_crystal_size_mid 0.264
_exptl_crystal_size_min 0.148
_refine_diff_density_max 0.365
_refine_diff_density_min -0.221
_refine_ls_extinction_method none
_refine_ls_goodness_of_fit_ref 1.036
_refine_ls_hydrogen_treatment constr
_refine_ls_matrix_type full
_refine_ls_number_parameters 211
_refine_ls_number_reflns 4750
_refine_ls_number_restraints 0
_refine_ls_restrained_S_all 1.036
_refine_ls_R_factor_all 0.0499
_refine_ls_R_factor_gt 0.0429
_refine_ls_shift/su_max 0.000
_refine_ls_shift/su_mean 0.000
_refine_ls_structure_factor_coef Fsqd
_refine_ls_weighting_details 'w=1/[\s^2^(Fo^2^)+(0.0683P)^2^+1.9935P] where P=(Fo^2^+2Fc^2^)/3'
_refine_ls_weighting_scheme calc
_refine_ls_wR_factor_gt 0.1156
_refine_ls_wR_factor_ref 0.1222
_reflns_number_gt 4090
_reflns_number_total 4750
_reflns_threshold_expression 'I > 2\s(I)'
_cod_data_source_file tk5413sup1.cif
_cod_data_source_block I
_cod_database_code 2241398
_shelx_space_group_comment
;
The symmetry employed for this shelxl refinement is uniquely defined
by the following loop, which should always be used as a source of
symmetry information in preference to the above space-group names.
They are only intended as comments.
;
_shelx_estimated_absorpt_t_min 0.965
_shelx_estimated_absorpt_t_max 0.988

loop_
_space_group_symop_operation_xyz
'x, y, z'
'-x, y, -z+1/2'
'x+1/2, y+1/2, z'
'-x+1/2, y+1/2, -z+1/2'
'-x, -y, -z'
'x, -y, z-1/2'
'-x+1/2, -y+1/2, -z'
'x+1/2, -y+1/2, z-1/2'

loop_
_atom_site_type_symbol
_atom_site_label
_atom_site_fract_x
_atom_site_fract_y
_atom_site_fract_z
_atom_site_U_iso_or_equiv
_atom_site_adp_type
_atom_site_calc_flag
_atom_site_occupancy
O O1 0.06265(4) 0.29904(12) 0.11364(3) 0.02109(17) Uani d 1
N N1 0.01154(4) -0.01958(13) 0.10464(3) 0.01627(17) Uani d 1
N N2 -0.01890(4) -0.18157(13) 0.06779(3) 0.01565(17) Uani d 1
N N3 0.25348(4) -0.20563(14) 0.32043(4) 0.01865(18) Uani d 1
C C1 0.09931(5) -0.28895(16) 0.21033(4) 0.01817(19) Uani d 1
H H1A 0.0779 -0.4002 0.1857 0.022 Uiso calc 1
C C2 0.15816(5) -0.33020(16) 0.24891(4) 0.01840(19) Uani d 1
H H2A 0.1757 -0.4699 0.2508 0.022 Uiso calc 1
C C3 0.19237(5) -0.16856(15) 0.28528(4) 0.01578(18) Uani d 1
C C4 0.16344(5) 0.03445(15) 0.28189(4) 0.01599(18) Uani d 1
H H4A 0.1847 0.1467 0.3062 0.019 Uiso calc 1
C C5 0.10411(5) 0.07238(15) 0.24333(4) 0.01551(18) Uani d 1
H H5A 0.0858 0.2108 0.2418 0.019 Uiso calc 1
C C6 0.07085(5) -0.08737(15) 0.20693(4) 0.01555(18) Uani d 1
C C7 0.00689(5) -0.04206(15) 0.16474(4) 0.01606(18) Uani d 1
H H7A -0.0115 0.0911 0.1764 0.019 Uiso calc 1
C C8 -0.04155(5) -0.22678(17) 0.15670(4) 0.01855(19) Uani d 1
H H8A -0.0255 -0.3427 0.1850 0.022 Uiso calc 1
H H8B -0.0828 -0.1755 0.1607 0.022 Uiso calc 1
C C9 -0.04769(4) -0.30150(15) 0.09584(4) 0.01509(18) Uani d 1
C C10 -0.08377(4) -0.48998(15) 0.06946(4) 0.01530(18) Uani d 1
C C11 -0.08705(5) -0.55364(16) 0.01292(4) 0.01714(19) Uani d 1
H H11A -0.0660 -0.4718 -0.0093 0.021 Uiso calc 1
C C12 -0.12078(5) -0.73494(16) -0.01069(4) 0.01826(19) Uani d 1
H H12A -0.1226 -0.7754 -0.0490 0.022 Uiso calc 1
C C13 -0.15214(5) -0.85946(16) 0.02091(4) 0.0189(2) Uani d 1
C C14 -0.14841(5) -0.79645(18) 0.07700(5) 0.0228(2) Uani d 1
H H14A -0.1690 -0.8797 0.0993 0.027 Uiso calc 1
C C15 -0.11508(5) -0.61392(17) 0.10118(4) 0.0203(2) Uani d 1
H H15A -0.1136 -0.5733 0.1394 0.024 Uiso calc 1
C C16 0.03751(4) 0.14662(16) 0.08404(4) 0.01661(18) Uani d 1
H H16A 0.0363 0.1457 0.0444 0.020 Uiso calc 1
C C17 -0.18897(6) -1.05622(18) -0.00455(5) 0.0265(2) Uani d 1
H H17A -0.1673 -1.1291 -0.0295 0.040 Uiso calc 1
H H17B -0.2317 -1.0148 -0.0273 0.040 Uiso calc 1
H H17C -0.1919 -1.1528 0.0266 0.040 Uiso calc 1
C C18 0.27313(5) -0.42547(17) 0.33548(5) 0.0208(2) Uani d 1
H H18A 0.3182 -0.4282 0.3570 0.031 Uiso calc 1
H H18B 0.2665 -0.5105 0.3002 0.031 Uiso calc 1
H H18C 0.2479 -0.4857 0.3594 0.031 Uiso calc 1
C C19 0.28414(5) -0.04748(17) 0.36345(5) 0.0205(2) Uani d 1
H H19A 0.3290 -0.0845 0.3794 0.031 Uiso calc 1
H H19B 0.2634 -0.0456 0.3945 0.031 Uiso calc 1
H H19C 0.2806 0.0941 0.3454 0.031 Uiso calc 1

loop_
_atom_site_aniso_label
_atom_site_aniso_U_11
_atom_site_aniso_U_22
_atom_site_aniso_U_33
_atom_site_aniso_U_12
_atom_site_aniso_U_13
_atom_site_aniso_U_23
O1 0.0212(3) 0.0179(3) 0.0216(4) -0.0049(3) 0.0017(3) -0.0014(3)
N1 0.0194(4) 0.0166(4) 0.0116(3) -0.0050(3) 0.0023(3) -0.0016(3)
N2 0.0171(4) 0.0146(4) 0.0137(4) -0.0027(3) 0.0017(3) -0.0016(3)
N3 0.0183(4) 0.0157(4) 0.0204(4) 0.0010(3) 0.0028(3) 0.0008(3)
C1 0.0234(5) 0.0151(4) 0.0158(4) -0.0033(3) 0.0051(3) -0.0029(3)
C2 0.0233(5) 0.0137(4) 0.0184(4) 0.0003(3) 0.0063(4) -0.0006(3)
C3 0.0185(4) 0.0156(4) 0.0141(4) -0.0009(3) 0.0059(3) 0.0007(3)
C4 0.0194(4) 0.0144(4) 0.0138(4) -0.0018(3) 0.0041(3) -0.0013(3)
C5 0.0194(4) 0.0135(4) 0.0135(4) -0.0005(3) 0.0044(3) -0.0003(3)
C6 0.0187(4) 0.0157(4) 0.0121(4) -0.0021(3) 0.0041(3) -0.0007(3)
C7 0.0182(4) 0.0175(4) 0.0121(4) -0.0028(3) 0.0037(3) -0.0018(3)
C8 0.0199(4) 0.0220(5) 0.0145(4) -0.0060(4) 0.0060(3) -0.0034(3)
C9 0.0143(4) 0.0165(4) 0.0138(4) -0.0010(3) 0.0030(3) -0.0012(3)
C10 0.0143(4) 0.0157(4) 0.0150(4) -0.0014(3) 0.0026(3) -0.0002(3)
C11 0.0198(4) 0.0162(4) 0.0154(4) -0.0026(3) 0.0051(3) 0.0004(3)
C12 0.0212(4) 0.0175(4) 0.0148(4) -0.0018(3) 0.0029(3) -0.0011(3)
C13 0.0182(4) 0.0171(4) 0.0187(4) -0.0039(3) 0.0007(3) 0.0004(3)
C14 0.0236(5) 0.0257(5) 0.0194(5) -0.0110(4) 0.0063(4) 0.0002(4)
C15 0.0214(5) 0.0238(5) 0.0160(4) -0.0073(4) 0.0057(4) -0.0021(4)
C16 0.0160(4) 0.0167(4) 0.0158(4) -0.0017(3) 0.0024(3) 0.0018(3)
C17 0.0296(5) 0.0218(5) 0.0240(5) -0.0107(4) 0.0010(4) -0.0018(4)
C18 0.0230(5) 0.0185(5) 0.0214(5) 0.0047(4) 0.0069(4) 0.0027(4)
C19 0.0177(4) 0.0208(5) 0.0213(5) 0.0008(4) 0.0026(4) -0.0018(4)

loop_
_atom_type_symbol
_atom_type_description
_atom_type_scat_dispersion_real
_atom_type_scat_dispersion_imag
_atom_type_scat_source
C C 0.0033 0.0016 'International Tables Vol C Tables 4.2.6.8 and 6.1.1.4'
H H 0.0000 0.0000 'International Tables Vol C Tables 4.2.6.8 and 6.1.1.4'
N N 0.0061 0.0033 'International Tables Vol C Tables 4.2.6.8 and 6.1.1.4'
O O 0.0106 0.0060 'International Tables Vol C Tables 4.2.6.8 and 6.1.1.4'

loop_
_geom_angle_atom_site_label_1
_geom_angle_atom_site_label_2
_geom_angle_atom_site_label_3
_geom_angle
C16 N1 N2 120.22(8)
C16 N1 C7 125.80(8)
N2 N1 C7 113.78(7)
C9 N2 N1 107.81(8)
C3 N3 C19 119.75(8)
C3 N3 C18 118.50(8)
C19 N3 C18 114.70(8)
C2 C1 C6 121.52(9)
C2 C1 H1A 119.2
C6 C1 H1A 119.2
C1 C2 C3 121.18(9)
C1 C2 H2A 119.4
C3 C2 H2A 119.4
N3 C3 C2 120.99(9)
N3 C3 C4 121.77(9)
C2 C3 C4 117.14(9)
C5 C4 C3 120.88(9)
C5 C4 H4A 119.6
C3 C4 H4A 119.6
C4 C5 C6 121.73(9)
C4 C5 H5A 119.1
C6 C5 H5A 119.1
C5 C6 C1 117.53(9)
C5 C6 C7 120.91(8)
C1 C6 C7 121.55(8)
N1 C7 C6 111.69(8)
N1 C7 C8 100.43(7)
C6 C7 C8 114.89(8)
N1 C7 H7A 109.8
C6 C7 H7A 109.8
C8 C7 H7A 109.8
C9 C8 C7 102.92(8)
C9 C8 H8A 111.2
C7 C8 H8A 111.2
C9 C8 H8B 111.2
C7 C8 H8B 111.2
H8A C8 H8B 109.1
N2 C9 C10 121.69(9)
N2 C9 C8 114.10(8)
C10 C9 C8 124.20(8)
C15 C10 C11 118.47(9)
C15 C10 C9 119.82(9)
C11 C10 C9 121.70(8)
C12 C11 C10 120.48(9)
C12 C11 H11A 119.8
C10 C11 H11A 119.8
C11 C12 C13 121.23(9)
C11 C12 H12A 119.4
C13 C12 H12A 119.4
C14 C13 C12 118.05(9)
C14 C13 C17 120.48(9)
C12 C13 C17 121.47(9)
C13 C14 C15 121.39(9)
C13 C14 H14A 119.3
C15 C14 H14A 119.3
C14 C15 C10 120.38(9)
C14 C15 H15A 119.8
C10 C15 H15A 119.8
O1 C16 N1 123.54(9)
O1 C16 H16A 118.2
N1 C16 H16A 118.2
C13 C17 H17A 109.5
C13 C17 H17B 109.5
H17A C17 H17B 109.5
C13 C17 H17C 109.5
H17A C17 H17C 109.5
H17B C17 H17C 109.5
N3 C18 H18A 109.5
N3 C18 H18B 109.5
H18A C18 H18B 109.5
N3 C18 H18C 109.5
H18A C18 H18C 109.5
H18B C18 H18C 109.5
N3 C19 H19A 109.5
N3 C19 H19B 109.5
H19A C19 H19B 109.5
N3 C19 H19C 109.5
H19A C19 H19C 109.5
H19B C19 H19C 109.5

loop_
_geom_bond_atom_site_label_1
_geom_bond_atom_site_label_2
_geom_bond_distance
O1 C16 1.2256(12)
N1 C16 1.3459(12)
N1 N2 1.3892(11)
N1 C7 1.4901(12)
N2 C9 1.2889(12)
N3 C3 1.3908(12)
N3 C19 1.4550(13)
N3 C18 1.4556(13)
C1 C2 1.3884(14)
C1 C6 1.3986(14)
C1 H1A 0.9500
C2 C3 1.4094(13)
C2 H2A 0.9500
C3 C4 1.4112(13)
C4 C5 1.3923(13)
C4 H4A 0.9500
C5 C6 1.3938(13)
C5 H5A 0.9500
C6 C7 1.5121(13)
C7 C8 1.5446(14)
C7 H7A 1.0000
C8 C9 1.5118(13)
C8 H8A 0.9900
C8 H8B 0.9900
C9 C10 1.4622(13)
C10 C15 1.3982(13)
C10 C11 1.4049(13)
C11 C12 1.3858(13)
C11 H11A 0.9500
C12 C13 1.3991(14)
C12 H12A 0.9500
C13 C14 1.3910(15)
C13 C17 1.5051(14)
C14 C15 1.3922(14)
C14 H14A 0.9500
C15 H15A 0.9500
C16 H16A 0.9500
C17 H17A 0.9800
C17 H17B 0.9800
C17 H17C 0.9800
C18 H18A 0.9800
C18 H18B 0.9800
C18 H18C 0.9800
C19 H19A 0.9800
C19 H19B 0.9800
C19 H19C 0.9800

loop_
_geom_hbond_atom_site_label_D
_geom_hbond_atom_site_label_H
_geom_hbond_atom_site_label_A
_geom_hbond_site_symmetry_A
_geom_hbond_distance_DH
_geom_hbond_distance_HA
_geom_hbond_distance_DA
_geom_hbond_angle_DHA
_geom_hbond_publ_flag
C1 H1A O1 1_545 0.9500 2.52 3.4175(12) 158 yes
C19 H19A O1 4_545 0.9800 2.45 3.3902(15) 161 yes

loop_
_geom_torsion_atom_site_label_1
_geom_torsion_atom_site_label_2
_geom_torsion_atom_site_label_3
_geom_torsion_atom_site_label_4
_geom_torsion
C16 N1 N2 C9 -170.18(9)
C7 N1 N2 C9 4.90(11)
C6 C1 C2 C3 -1.62(15)
C19 N3 C3 C2 -171.16(9)
C18 N3 C3 C2 -22.08(13)
C19 N3 C3 C4 12.60(14)
C18 N3 C3 C4 161.68(9)
C1 C2 C3 N3 -174.66(9)
C1 C2 C3 C4 1.75(14)
N3 C3 C4 C5 175.25(9)
C2 C3 C4 C5 -1.13(14)
C3 C4 C5 C6 0.36(14)
C4 C5 C6 C1 -0.14(14)
C4 C5 C6 C7 -179.11(8)
C2 C1 C6 C5 0.77(14)
C2 C1 C6 C7 179.72(9)
C16 N1 C7 C6 -72.07(12)
N2 N1 C7 C6 113.18(9)
C16 N1 C7 C8 165.67(9)
N2 N1 C7 C8 -9.08(10)
C5 C6 C7 N1 103.78(10)
C1 C6 C7 N1 -75.15(11)
C5 C6 C7 C8 -142.69(9)
C1 C6 C7 C8 38.39(12)
N1 C7 C8 C9 9.05(9)
C6 C7 C8 C9 -110.93(9)
N1 N2 C9 C10 -179.08(8)
N1 N2 C9 C8 2.03(11)
C7 C8 C9 N2 -7.57(11)
C7 C8 C9 C10 173.57(9)
N2 C9 C10 C15 -179.05(9)
C8 C9 C10 C15 -0.28(14)
N2 C9 C10 C11 2.17(15)
C8 C9 C10 C11 -179.05(9)
C15 C10 C11 C12 0.19(15)
C9 C10 C11 C12 178.98(9)
C10 C11 C12 C13 -0.23(15)
C11 C12 C13 C14 -0.17(15)
C11 C12 C13 C17 179.86(9)
C12 C13 C14 C15 0.62(16)
C17 C13 C14 C15 -179.41(10)
C13 C14 C15 C10 -0.67(17)
C11 C10 C15 C14 0.25(15)
C9 C10 C15 C14 -178.56(9)
N2 N1 C16 O1 176.82(9)
C7 N1 C16 O1 2.38(16)

_cod_database_fobs_code 2241398
